data_4073699
loop_
_publ_author_name
'Choualeb, Aldjia'
'Lough, Alan J.'
'Gusev, Dmitry G.'

_publ_section_title
;
 Hemilabile Pincer-Type Hydride Complexes of Iridium
;
_journal_issue 21
_journal_name_full Organometallics
_journal_page_first 5224
_journal_paper_doi 10.1021/om700550x
_journal_volume 26
_journal_year 2007
_chemical_formula_moiety 'C16 H39 Cl Ir N2 P'
_chemical_formula_sum 'C16 H39 Cl Ir N2 P'
_chemical_formula_weight 518.11
_chemical_name_systematic
; 
 ? 
;
_space_group_IT_number 14
_symmetry_cell_setting monoclinic
_symmetry_space_group_name_Hall '-P 2ybc'
_symmetry_space_group_name_H-M 'P 1 21/c 1'
_atom_sites_solution_hydrogens geom
_atom_sites_solution_primary direct
_atom_sites_solution_secondary difmap
_audit_creation_method SHELXL-97
_cell_angle_alpha 90.00
_cell_angle_beta 102.878(3)
_cell_angle_gamma 90.00
_cell_formula_units_Z 4
_cell_length_a 10.7660(5)
_cell_length_b 16.4032(10)
_cell_length_c 12.1182(4)
_cell_measurement_reflns_used 15646
_cell_measurement_temperature 150(1)
_cell_measurement_theta_max 27.6
_cell_measurement_theta_min 2.6
_cell_volume 2086.21(18)
_computing_cell_refinement 'Denzo-SMN (Otwinowski & Minor, 1997)'
_computing_data_collection 'Collect (Nonius B.V., 1997-2002)'
_computing_data_reduction Denzo-SMN
_computing_molecular_graphics 'SHELXTL V6.1'
_computing_publication_material 'SHELXTL V6.1'
_computing_structure_refinement 'SHELXTL V6.1(Sheldrick, 2001)'
_computing_structure_solution 'SIR-92 (Altomare et al., 1994)'
_diffrn_ambient_temperature 150(2)
_diffrn_detector_area_resol_mean 9
_diffrn_measured_fraction_theta_full 0.989
_diffrn_measured_fraction_theta_max 0.989
_diffrn_measurement_device_type 'Bruker-Nonius KappaCCD'
_diffrn_measurement_method '\f scans and \w scans with \k offsets'
_diffrn_radiation_monochromator graphite
_diffrn_radiation_source 'fine-focus sealed tube'
_diffrn_radiation_type MoK\a
_diffrn_radiation_wavelength 0.71073
_diffrn_reflns_av_R_equivalents 0.0707
_diffrn_reflns_av_sigmaI/netI 0.0679
_diffrn_reflns_limit_h_max 13
_diffrn_reflns_limit_h_min -13
_diffrn_reflns_limit_k_max 21
_diffrn_reflns_limit_k_min -21
_diffrn_reflns_limit_l_max 15
_diffrn_reflns_limit_l_min -15
_diffrn_reflns_number 15646
_diffrn_reflns_theta_full 27.58
_diffrn_reflns_theta_max 27.58
_diffrn_reflns_theta_min 2.61
_diffrn_standards_number 0
_exptl_absorpt_coefficient_mu 6.603
_exptl_absorpt_correction_T_max 0.536
_exptl_absorpt_correction_T_min 0.307
_exptl_absorpt_correction_type multi-scan
_exptl_absorpt_process_details
;
multi-scan from symmetry-related measurements 
 Sortav (Blessing 1995)
;
_exptl_crystal_colour colourless
_exptl_crystal_density_diffrn 1.650
_exptl_crystal_density_method 'not measured'
_exptl_crystal_description Block
_exptl_crystal_F_000 1032
_exptl_crystal_size_max 0.16
_exptl_crystal_size_mid 0.15
_exptl_crystal_size_min 0.10
_refine_diff_density_max 3.258
_refine_diff_density_min -1.325
_refine_diff_density_rms 0.192
_refine_ls_extinction_method none
_refine_ls_goodness_of_fit_ref 1.062
_refine_ls_hydrogen_treatment mixed
_refine_ls_matrix_type full
_refine_ls_number_parameters 196
_refine_ls_number_reflns 4775
_refine_ls_number_restraints 0
_refine_ls_restrained_S_all 1.062
_refine_ls_R_factor_all 0.0760
_refine_ls_R_factor_gt 0.0438
_refine_ls_shift/su_max 0.001
_refine_ls_shift/su_mean 0.000
_refine_ls_structure_factor_coef Fsqd
_refine_ls_weighting_details 'calc w=1/[\s^2^(Fo^2^)+(0.0515P)^2^] where P=(Fo^2^+2Fc^2^)/3'
_refine_ls_weighting_scheme calc
_refine_ls_wR_factor_gt 0.0955
_refine_ls_wR_factor_ref 0.1087
_reflns_number_gt 3398
_reflns_number_total 4775
_reflns_threshold_expression I>2\s(I)
_cod_data_source_file om700550x-file003.cif
_cod_data_source_block k0739
_cod_depositor_comments
;
The following automatic conversions were performed:

'_symmetry_cell_setting' value 'Monoclinic' changed to 'monoclinic'
according to /home/saulius/struct/CIF-dictionaries/cif_core.dic
dictionary named 'cif_core.dic' version 2.4.1 from 2010-06-29.

Automatic conversion script
Id: cif_fix_values 1715 2011-07-08 13:25:40Z adriana 
;
_cod_original_cell_volume 2086.21(17)
_cod_original_sg_symbol_H-M 'P 21/c'
_cod_database_code 4073699

loop_
_symmetry_equiv_pos_as_xyz
'x, y, z'
'-x, y+1/2, -z+1/2'
'-x, -y, -z'
'x, -y-1/2, z-1/2'

loop_
_atom_site_label
_atom_site_type_symbol
_atom_site_fract_x
_atom_site_fract_y
_atom_site_fract_z
_atom_site_U_iso_or_equiv
_atom_site_adp_type
_atom_site_occupancy
_atom_site_symmetry_multiplicity
_atom_site_calc_flag
_atom_site_refinement_flags
Ir1 Ir 0.64975(2) 0.677602(15) 0.589294(19) 0.02804(11) Uani 1 1 d .
H1IR H 0.691(6) 0.742(4) 0.725(5) 0.034 Uiso 1 1 d .
H2IR H 0.744(6) 0.739(4) 0.550(5) 0.034 Uiso 1 1 d .
Cl1 Cl 0.47200(17) 0.58961(11) 0.63304(14) 0.0370(4) Uani 1 1 d .
P1 P 0.82817(16) 0.60720(11) 0.64265(13) 0.0314(4) Uani 1 1 d .
N1 N 0.6177(5) 0.6048(3) 0.4375(4) 0.0278(12) Uani 1 1 d .
H1C H 0.5697 0.5598 0.4491 0.033 Uiso 1 1 calc R
N2 N 0.4945(5) 0.7534(4) 0.4849(4) 0.0324(13) Uani 1 1 d .
C1 C 0.4378(7) 0.6986(5) 0.3872(5) 0.0366(17) Uani 1 1 d .
H1A H 0.3871 0.7317 0.3249 0.044 Uiso 1 1 calc R
H1B H 0.3798 0.6590 0.4114 0.044 Uiso 1 1 calc R
C2 C 0.5398(7) 0.6528(4) 0.3444(5) 0.0343(16) Uani 1 1 d .
H2A H 0.4996 0.6160 0.2818 0.041 Uiso 1 1 calc R
H2B H 0.5946 0.6918 0.3149 0.041 Uiso 1 1 calc R
C3 C 0.7364(6) 0.5742(5) 0.4122(5) 0.0362(17) Uani 1 1 d .
H3A H 0.7827 0.6193 0.3848 0.043 Uiso 1 1 calc R
H3B H 0.7169 0.5322 0.3522 0.043 Uiso 1 1 calc R
C4 C 0.8190(7) 0.5374(5) 0.5202(6) 0.0402(17) Uani 1 1 d .
H4A H 0.9059 0.5272 0.5086 0.048 Uiso 1 1 calc R
H4B H 0.7824 0.4846 0.5364 0.048 Uiso 1 1 calc R
C5 C 0.3940(7) 0.7770(5) 0.5483(5) 0.0376(17) Uani 1 1 d .
H5A H 0.3592 0.7265 0.5746 0.045 Uiso 1 1 calc R
H5B H 0.4355 0.8084 0.6163 0.045 Uiso 1 1 calc R
C6 C 0.2846(7) 0.8266(5) 0.4827(6) 0.047(2) Uani 1 1 d .
H6A H 0.2250 0.8386 0.5310 0.071 Uiso 1 1 calc R
H6B H 0.2405 0.7957 0.4163 0.071 Uiso 1 1 calc R
H6C H 0.3170 0.8777 0.4581 0.071 Uiso 1 1 calc R
C7 C 0.5479(7) 0.8279(4) 0.4404(6) 0.0375(17) Uani 1 1 d .
H7A H 0.4799 0.8530 0.3816 0.045 Uiso 1 1 calc R
H7B H 0.6167 0.8107 0.4033 0.045 Uiso 1 1 calc R
C8 C 0.6007(7) 0.8925(5) 0.5282(6) 0.0477(19) Uani 1 1 d .
H8A H 0.6330 0.9385 0.4912 0.071 Uiso 1 1 calc R
H8B H 0.6702 0.8692 0.5857 0.071 Uiso 1 1 calc R
H8C H 0.5329 0.9115 0.5641 0.071 Uiso 1 1 calc R
C9 C 0.8591(7) 0.5352(4) 0.7690(6) 0.0385(17) Uani 1 1 d .
C10 C 0.7304(8) 0.4943(5) 0.7685(6) 0.052(2) Uani 1 1 d .
H10A H 0.7404 0.4562 0.8322 0.078 Uiso 1 1 calc R
H10B H 0.7011 0.4646 0.6973 0.078 Uiso 1 1 calc R
H10C H 0.6676 0.5361 0.7756 0.078 Uiso 1 1 calc R
C11 C 0.9560(8) 0.4670(5) 0.7640(7) 0.060(2) Uani 1 1 d .
H11A H 0.9664 0.4329 0.8319 0.089 Uiso 1 1 calc R
H11B H 1.0382 0.4912 0.7604 0.089 Uiso 1 1 calc R
H11C H 0.9250 0.4334 0.6966 0.089 Uiso 1 1 calc R
C12 C 0.8988(7) 0.5830(5) 0.8800(5) 0.0439(19) Uani 1 1 d .
H12A H 0.9143 0.5449 0.9440 0.066 Uiso 1 1 calc R
H12B H 0.8305 0.6208 0.8871 0.066 Uiso 1 1 calc R
H12C H 0.9768 0.6137 0.8800 0.066 Uiso 1 1 calc R
C13 C 0.9796(7) 0.6688(4) 0.6480(6) 0.0387(18) Uani 1 1 d .
C14 C 0.9795(7) 0.6984(5) 0.5272(6) 0.048(2) Uani 1 1 d .
H14A H 1.0568 0.7302 0.5283 0.072 Uiso 1 1 calc R
H14B H 0.9043 0.7325 0.4992 0.072 Uiso 1 1 calc R
H14C H 0.9773 0.6512 0.4772 0.072 Uiso 1 1 calc R
C15 C 0.9804(7) 0.7437(5) 0.7247(6) 0.0441(19) Uani 1 1 d .
H15A H 1.0582 0.7754 0.7274 0.066 Uiso 1 1 calc R
H15B H 0.9777 0.7256 0.8012 0.066 Uiso 1 1 calc R
H15C H 0.9058 0.7777 0.6943 0.066 Uiso 1 1 calc R
C16 C 1.1041(7) 0.6201(5) 0.6879(6) 0.049(2) Uani 1 1 d .
H16A H 1.1772 0.6558 0.6883 0.074 Uiso 1 1 calc R
H16B H 1.1056 0.5744 0.6363 0.074 Uiso 1 1 calc R
H16C H 1.1085 0.5993 0.7645 0.074 Uiso 1 1 calc R

loop_
_atom_site_aniso_label
_atom_site_aniso_U_11
_atom_site_aniso_U_22
_atom_site_aniso_U_33
_atom_site_aniso_U_23
_atom_site_aniso_U_13
_atom_site_aniso_U_12
Ir1 0.03379(17) 0.02417(16) 0.02406(15) -0.00119(11) 0.00198(11) 0.00062(12)
Cl1 0.0445(10) 0.0314(10) 0.0358(8) -0.0005(7) 0.0107(7) -0.0041(8)
P1 0.0352(9) 0.0266(10) 0.0294(9) -0.0047(7) 0.0011(7) 0.0002(8)
N1 0.031(3) 0.026(3) 0.025(3) -0.004(2) 0.005(2) -0.002(2)
N2 0.030(3) 0.038(3) 0.030(3) -0.005(3) 0.006(2) 0.000(3)
C1 0.041(4) 0.043(4) 0.020(3) -0.003(3) -0.005(3) -0.004(3)
C2 0.045(4) 0.033(4) 0.022(3) -0.005(3) 0.002(3) -0.005(3)
C3 0.036(4) 0.044(5) 0.030(3) -0.006(3) 0.009(3) -0.009(3)
C4 0.042(4) 0.035(4) 0.040(4) -0.005(3) 0.002(3) 0.001(4)
C5 0.039(4) 0.040(4) 0.030(3) -0.009(3) -0.001(3) 0.003(3)
C6 0.041(4) 0.055(5) 0.038(4) -0.007(4) -0.008(3) 0.006(4)
C7 0.046(4) 0.029(4) 0.039(4) 0.014(3) 0.014(3) 0.008(3)
C8 0.063(5) 0.030(4) 0.049(4) 0.005(4) 0.011(4) -0.001(4)
C9 0.052(4) 0.022(4) 0.038(4) 0.002(3) 0.002(3) 0.004(3)
C10 0.068(5) 0.040(5) 0.046(4) 0.018(4) 0.007(4) -0.004(4)
C11 0.080(6) 0.029(4) 0.060(5) -0.004(4) -0.004(4) 0.018(5)
C12 0.053(5) 0.043(5) 0.031(4) 0.004(3) -0.001(3) 0.007(4)
C13 0.041(4) 0.043(5) 0.028(3) -0.003(3) -0.002(3) -0.010(4)
C14 0.040(4) 0.060(6) 0.046(4) 0.000(4) 0.015(4) -0.016(4)
C15 0.041(4) 0.035(4) 0.052(4) -0.015(4) 0.001(3) 0.003(4)
C16 0.043(4) 0.051(5) 0.049(4) -0.013(4) 0.003(4) 0.005(4)

loop_
_atom_type_symbol
_atom_type_description
_atom_type_scat_dispersion_real
_atom_type_scat_dispersion_imag
_atom_type_scat_source
C C 0.0033 0.0016 'International Tables Vol C Tables 4.2.6.8 and 6.1.1.4'
H H 0.0000 0.0000 'International Tables Vol C Tables 4.2.6.8 and 6.1.1.4'
N N 0.0061 0.0033 'International Tables Vol C Tables 4.2.6.8 and 6.1.1.4'
P P 0.1023 0.0942 'International Tables Vol C Tables 4.2.6.8 and 6.1.1.4'
Cl Cl 0.1484 0.1585 'International Tables Vol C Tables 4.2.6.8 and 6.1.1.4'
Ir Ir -1.4442 7.9887 'International Tables Vol C Tables 4.2.6.8 and 6.1.1.4'

loop_
_geom_angle_atom_site_label_1
_geom_angle_atom_site_label_2
_geom_angle_atom_site_label_3
_geom_angle
H2IR Ir1 H1IR 82(3)
H2IR Ir1 N1 95(2)
H1IR Ir1 N1 176.1(18)
H2IR Ir1 P1 81(2)
H1IR Ir1 P1 91.0(18)
N1 Ir1 P1 85.63(14)
H2IR Ir1 N2 86(2)
H1IR Ir1 N2 100.3(19)
N1 Ir1 N2 82.41(19)
P1 Ir1 N2 161.32(14)
H2IR Ir1 Cl1 172(2)
H1IR Ir1 Cl1 99.9(19)
N1 Ir1 Cl1 83.06(15)
P1 Ir1 Cl1 106.70(6)
N2 Ir1 Cl1 86.07(15)
C4 P1 C9 103.2(3)
C4 P1 C13 104.2(3)
C9 P1 C13 107.8(3)
C4 P1 Ir1 101.5(2)
C9 P1 Ir1 123.0(2)
C13 P1 Ir1 114.4(2)
C3 N1 C2 113.4(5)
C3 N1 Ir1 112.8(4)
C2 N1 Ir1 108.3(4)
C7 N2 C1 108.9(5)
C7 N2 C5 110.4(6)
C1 N2 C5 110.0(5)
C7 N2 Ir1 111.0(4)
C1 N2 Ir1 103.5(4)
C5 N2 Ir1 112.6(4)
N2 C1 C2 111.6(5)
N1 C2 C1 109.6(5)
N1 C3 C4 108.9(5)
C3 C4 P1 110.9(5)
C6 C5 N2 115.8(6)
N2 C7 C8 115.5(6)
C12 C9 C10 107.5(6)
C12 C9 C11 110.3(6)
C10 C9 C11 107.5(6)
C12 C9 P1 110.7(5)
C10 C9 P1 105.7(5)
C11 C9 P1 114.7(5)
C15 C13 C14 108.7(6)
C15 C13 C16 109.6(6)
C14 C13 C16 106.1(6)
C15 C13 P1 109.4(5)
C14 C13 P1 108.4(5)
C16 C13 P1 114.4(5)

loop_
_geom_bond_atom_site_label_1
_geom_bond_atom_site_label_2
_geom_bond_distance
Ir1 H2IR 1.58(7)
Ir1 H1IR 1.92(6)
Ir1 N1 2.155(5)
Ir1 P1 2.2108(18)
Ir1 N2 2.235(5)
Ir1 Cl1 2.5453(17)
P1 C4 1.860(7)
P1 C9 1.903(7)
P1 C13 1.907(7)
N1 C3 1.467(8)
N1 C2 1.474(8)
N2 C7 1.500(8)
N2 C1 1.505(8)
N2 C5 1.511(8)
C1 C2 1.514(10)
C3 C4 1.532(9)
C5 C6 1.504(9)
C7 C8 1.519(10)
C9 C12 1.533(9)
C9 C10 1.539(11)
C9 C11 1.540(10)
C13 C15 1.539(10)
C13 C14 1.542(10)
C13 C16 1.542(10)

loop_
_geom_hbond_atom_site_label_D
_geom_hbond_atom_site_label_H
_geom_hbond_atom_site_label_A
_geom_hbond_distance_DH
_geom_hbond_distance_HA
_geom_hbond_distance_DA
_geom_hbond_angle_DHA
_geom_hbond_site_symmetry_A
N1 H1C Cl1 0.93 2.65 3.387(6) 137.1 3_666
